data_7016705
loop_
_publ_author_name
'Miao, Yan-Li'
'Liu, Jun-Liang'
'Li, Jin-Yan'
'Leng, Ji-Dong'
'Ou, Yong-Cong'
'Tong, Ming-Liang'

_publ_section_title
;
 Two novel Dy(8) and Dy(11) clusters with cubane
 [Dy(4)(\m(3)-OH)(4)](8+) units exhibiting slow magnetic relaxation
 behaviour.
;
_journal_issue 39
_journal_name_full 'Dalton transactions (Cambridge, England : 2003)'
_journal_page_first 10229
_journal_page_last 10236
_journal_paper_doi 10.1039/c1dt10613a
_journal_volume 40
_journal_year 2011
_chemical_formula_sum 'C139 H195 Dy11 N30 O89'
_chemical_formula_weight 5497.75
_chemical_name_common 2.40H2O
_chemical_name_systematic
;
?
;
_space_group_IT_number 176
_symmetry_cell_setting hexagonal
_symmetry_space_group_name_Hall '-P 6c'
_symmetry_space_group_name_H-M 'P 63/m'
_atom_sites_solution_hydrogens geom
_atom_sites_solution_primary direct
_atom_sites_solution_secondary difmap
_audit_creation_method SHELXL-97
_cell_angle_alpha 90.00
_cell_angle_beta 90.00
_cell_angle_gamma 120.00
_cell_formula_units_Z 2
_cell_length_a 21.9769(9)
_cell_length_b 21.9769(9)
_cell_length_c 22.5791(12)
_cell_measurement_temperature 150(2)
_cell_volume 9444.3(7)
_computing_cell_refinement 'PROCESS-AUTO (Rigaku, 1998)'
_computing_data_collection 'PROCESS-AUTO (Rigaku, 1998)'
_computing_data_reduction 'PROCESS-AUTO (Rigaku, 1998)'
_computing_molecular_graphics 'Bruker SHELXTL'
_computing_publication_material 'Bruker SHELXTL'
_computing_structure_refinement 'Bruker SHELXTL'
_computing_structure_solution 'Bruker SHELXTL'
_diffrn_ambient_temperature 150(2)
_diffrn_measured_fraction_theta_full 0.980
_diffrn_measured_fraction_theta_max 0.980
_diffrn_measurement_device_type 'Rigaku R-AXIS SPIDER IP'
_diffrn_measurement_method '\w scans'
_diffrn_radiation_monochromator graphite
_diffrn_radiation_source 'fine-focus sealed tube'
_diffrn_radiation_type MoK\a
_diffrn_radiation_wavelength 0.71073
_diffrn_reflns_av_R_equivalents 0.0559
_diffrn_reflns_av_sigmaI/netI 0.0674
_diffrn_reflns_limit_h_max 18
_diffrn_reflns_limit_h_min -27
_diffrn_reflns_limit_k_max 27
_diffrn_reflns_limit_k_min -28
_diffrn_reflns_limit_l_max 28
_diffrn_reflns_limit_l_min -20
_diffrn_reflns_number 22996
_diffrn_reflns_theta_full 27.00
_diffrn_reflns_theta_max 27.00
_diffrn_reflns_theta_min 3.21
_exptl_absorpt_coefficient_mu 4.396
_exptl_absorpt_correction_T_max 0.7199
_exptl_absorpt_correction_T_min 0.5219
_exptl_absorpt_correction_type multi-scan
_exptl_absorpt_process_details '(ABSCOR; Higashi, 1995)'
_exptl_crystal_colour 'light yellow'
_exptl_crystal_density_diffrn 1.933
_exptl_crystal_density_method 'not measured'
_exptl_crystal_description block
_exptl_crystal_F_000 5354
_exptl_crystal_size_max 0.17
_exptl_crystal_size_mid 0.13
_exptl_crystal_size_min 0.08
_platon_squeeze_details
;
;
_refine_diff_density_max 2.996
_refine_diff_density_min -1.390
_refine_diff_density_rms 0.192
_refine_ls_extinction_coef 0.00038(12)
_refine_ls_extinction_expression Fc^*^=kFc[1+0.001xFc^2^\l^3^/sin(2\q)]^-1/4^
_refine_ls_extinction_method SHELXL
_refine_ls_goodness_of_fit_ref 1.038
_refine_ls_hydrogen_treatment constr
_refine_ls_matrix_type full
_refine_ls_number_parameters 335
_refine_ls_number_reflns 6912
_refine_ls_number_restraints 87
_refine_ls_restrained_S_all 1.042
_refine_ls_R_factor_all 0.1044
_refine_ls_R_factor_gt 0.0630
_refine_ls_shift/su_max 0.001
_refine_ls_shift/su_mean 0.000
_refine_ls_structure_factor_coef Fsqd
_refine_ls_weighting_details 'calc w=1/[\s^2^(Fo^2^)+(0.1186P)^2^+0.0000P] where P=(Fo^2^+2Fc^2^)/3'
_refine_ls_weighting_scheme calc
_refine_ls_wR_factor_gt 0.1742
_refine_ls_wR_factor_ref 0.2112
_reflns_number_gt 3934
_reflns_number_total 6912
_reflns_threshold_expression >2sigma(I)
_cod_data_source_file c1dt10613a.txt
_cod_data_source_block complex2
_cod_original_sg_symbol_H-M P6(3)/m
_cod_database_code 7016705

loop_
_symmetry_equiv_pos_as_xyz
'x, y, z'
'-y, x-y, z'
'-x+y, -x, z'
'-x, -y, z+1/2'
'y, -x+y, z+1/2'
'x-y, x, z+1/2'
'-x, -y, -z'
'y, -x+y, -z'
'x-y, x, -z'
'x, y, -z-1/2'
'-y, x-y, -z-1/2'
'-x+y, -x, -z-1/2'

loop_
_atom_site_label
_atom_site_type_symbol
_atom_site_fract_x
_atom_site_fract_y
_atom_site_fract_z
_atom_site_U_iso_or_equiv
_atom_site_adp_type
_atom_site_occupancy
_atom_site_symmetry_multiplicity
_atom_site_calc_flag
_atom_site_refinement_flags
Dy1 Dy 0.76042(3) 0.43839(3) 0.53160(2) 0.0606(2) Uani 1 1 d .
Dy2 Dy 0.6667 0.3333 0.67107(3) 0.0562(3) Uani 1 3 d S
Dy3 Dy 0.74740(4) 0.52042(4) 0.7500 0.0673(3) Uani 1 2 d S
O1 O 0.6612(3) 0.4038(3) 0.5917(3) 0.0612(16) Uani 1 1 d .
H1O H 0.6574 0.4383 0.6040 0.073 Uiso 1 1 d R
O2 O 0.6667 0.3333 0.4975(5) 0.052(2) Uani 1 3 d S
H2O H 0.6667 0.3333 0.4599 0.063 Uiso 1 3 d SR
O3 O 0.5941(4) 0.2591(5) 0.7500 0.055(2) Uani 1 2 d S
H3O H 0.5970 0.2220 0.7500 0.066 Uiso 1 2 d SR
O4 O 0.6107(4) 0.4177(4) 0.4630(3) 0.0701(18) Uani 1 1 d .
O5 O 0.7766(3) 0.4509(3) 0.6853(3) 0.0628(17) Uani 1 1 d .
O6 O 0.7694(4) 0.5505(4) 0.5554(3) 0.0716(18) Uani 1 1 d .
O7 O 0.7249(5) 0.5385(5) 0.6475(4) 0.102(3) Uani 1 1 d .
O8 O 0.6282(8) 0.5066(7) 0.7500 0.111(4) Uani 1 2 d SD
O9 O 0.7120(7) 0.6152(8) 0.7500 0.125(5) Uani 1 2 d SDU
N1 N 0.8220(5) 0.5223(5) 0.4449(4) 0.071(2) Uani 1 1 d .
N2 N 0.8927(5) 0.5189(5) 0.5388(4) 0.072(2) Uani 1 1 d .
N3 N 0.6831(5) 0.4541(5) 0.4564(4) 0.070(2) Uani 1 1 d .
N4 N 0.8169(4) 0.4722(4) 0.6356(4) 0.063(2) Uani 1 1 d .
N5 N 0.8484(7) 0.6141(6) 0.6940(5) 0.145(5) Uani 1 1 d DU
C1 C 0.7839(6) 0.5276(7) 0.4011(5) 0.082(3) Uani 1 1 d .
C2 C 0.8190(8) 0.5691(8) 0.3502(6) 0.113(5) Uani 1 1 d .
H2 H 0.7928 0.5743 0.3192 0.135 Uiso 1 1 calc R
C3 C 0.8892(8) 0.6005(8) 0.3466(6) 0.115(5) Uani 1 1 d .
H3 H 0.9116 0.6259 0.3116 0.138 Uiso 1 1 calc R
C4 C 0.9305(7) 0.5977(7) 0.3918(5) 0.098(4) Uani 1 1 d .
C5 C 0.8925(6) 0.5566(6) 0.4403(5) 0.079(3) Uani 1 1 d .
C6 C 0.9299(5) 0.5530(6) 0.4906(5) 0.073(3) Uani 1 1 d .
C7 C 1.0058(6) 0.5892(6) 0.4906(5) 0.082(3) Uani 1 1 d .
C8 C 1.0416(6) 0.5834(7) 0.5425(5) 0.086(4) Uani 1 1 d .
H8 H 1.0909 0.6012 0.5426 0.104 Uiso 1 1 calc R
C9 C 1.0017(6) 0.5516(6) 0.5905(6) 0.084(3) Uani 1 1 d .
H9 H 1.0236 0.5496 0.6262 0.101 Uiso 1 1 calc R
C10 C 0.9284(5) 0.5215(5) 0.5886(4) 0.066(3) Uani 1 1 d .
C11 C 1.0042(7) 0.6300(8) 0.3910(6) 0.099(4) Uani 1 1 d .
H11 H 1.0288 0.6552 0.3566 0.119 Uiso 1 1 calc R
C12 C 1.0403(7) 0.6266(7) 0.4359(6) 0.102(4) Uani 1 1 d .
H12 H 1.0900 0.6490 0.4329 0.122 Uiso 1 1 calc R
C13 C 0.7086(6) 0.4907(6) 0.4090(5) 0.075(3) Uani 1 1 d .
H13 H 0.6787 0.4935 0.3801 0.090 Uiso 1 1 calc R
C14 C 0.8805(6) 0.4906(5) 0.6430(4) 0.067(3) Uani 1 1 d .
H14 H 0.8980 0.4858 0.6802 0.080 Uiso 1 1 calc R
C15 C 0.8432(6) 0.6161(5) 0.6335(6) 0.164(9) Uani 1 1 d D
C16 C 0.9018(9) 0.6611(8) 0.5999(5) 0.179(8) Uani 1 1 d DU
H16 H 0.8982 0.6626 0.5580 0.215 Uiso 1 1 calc R
C17 C 0.9658(7) 0.7041(8) 0.6281(8) 0.219(11) Uani 1 1 d DU
H17 H 1.0060 0.7349 0.6054 0.263 Uiso 1 1 calc R
C18 C 0.9710(7) 0.7020(7) 0.6894(8) 0.243(13) Uani 1 1 d DU
C19 C 0.9121(9) 0.6566(8) 0.7222(5) 0.217(11) Uani 1 1 d DU
C20 C 1.0440(14) 0.7513(12) 0.7189(8) 0.267(16) Uani 1 1 d D
H20 H 1.0853 0.7792 0.6964 0.320 Uiso 1 1 calc R
C21 C 0.7729(8) 0.5681(7) 0.6090(7) 0.103(4) Uani 1 1 d D
C22 C 0.6497(8) 0.5690(8) 0.7500 0.108(6) Uani 1 2 d SDU
C23 C 0.5953(11) 0.5902(11) 0.7500 0.149(9) Uani 1 2 d SDU
H23A H 0.6180 0.6406 0.7500 0.223 Uiso 1 2 d SR
H23B H 0.5665 0.5721 0.7153 0.223 Uiso 1 1 d R
O10 O 0.6667 0.3333 0.3114(18) 0.138(9) Uani 0.50 3 d SPU

loop_
_atom_site_aniso_label
_atom_site_aniso_U_11
_atom_site_aniso_U_22
_atom_site_aniso_U_33
_atom_site_aniso_U_23
_atom_site_aniso_U_13
_atom_site_aniso_U_12
Dy1 0.0633(4) 0.0639(4) 0.0523(3) 0.0018(2) 0.0039(2) 0.0300(3)
Dy2 0.0615(3) 0.0615(3) 0.0457(4) 0.000 0.000 0.03076(17)
Dy3 0.0838(5) 0.0622(4) 0.0519(4) 0.000 0.000 0.0336(4)
O1 0.070(4) 0.072(4) 0.049(3) 0.003(3) 0.008(3) 0.041(3)
O2 0.050(4) 0.050(4) 0.057(6) 0.000 0.000 0.0251(18)
O3 0.047(5) 0.056(5) 0.056(5) 0.000 0.000 0.022(4)
O4 0.072(5) 0.082(5) 0.059(4) 0.014(3) 0.005(3) 0.041(4)
O5 0.067(4) 0.058(4) 0.056(4) -0.004(3) 0.006(3) 0.026(3)
O6 0.096(5) 0.072(4) 0.055(4) 0.007(3) 0.010(4) 0.048(4)
O7 0.130(8) 0.131(8) 0.066(5) 0.021(5) 0.031(5) 0.079(7)
O8 0.129(11) 0.116(11) 0.115(10) 0.000 0.000 0.082(10)
O9 0.150(9) 0.115(8) 0.114(8) 0.000 0.000 0.069(7)
N1 0.072(6) 0.077(6) 0.057(5) 0.001(4) 0.008(4) 0.031(5)
N2 0.073(6) 0.079(6) 0.059(5) 0.005(4) 0.014(4) 0.034(5)
N3 0.075(6) 0.092(6) 0.045(4) 0.001(4) 0.007(4) 0.043(5)
N4 0.054(5) 0.078(6) 0.063(5) 0.003(4) -0.001(4) 0.036(4)
N5 0.146(8) 0.123(8) 0.127(8) -0.015(7) 0.034(7) 0.038(6)
C1 0.086(8) 0.109(9) 0.048(5) 0.015(6) 0.008(6) 0.046(7)
C2 0.118(12) 0.147(13) 0.065(7) 0.031(8) 0.025(8) 0.060(11)
C3 0.093(10) 0.139(13) 0.081(9) 0.031(8) 0.017(8) 0.033(10)
C4 0.099(10) 0.110(10) 0.065(7) 0.023(7) 0.033(7) 0.038(8)
C5 0.078(7) 0.085(8) 0.059(6) -0.007(6) 0.005(6) 0.029(6)
C6 0.059(6) 0.082(7) 0.082(7) -0.009(6) 0.009(6) 0.037(6)
C7 0.076(7) 0.090(8) 0.073(7) -0.022(6) 0.013(6) 0.036(7)
C8 0.051(6) 0.114(10) 0.068(7) -0.011(7) 0.009(5) 0.023(6)
C9 0.058(6) 0.097(9) 0.099(9) -0.008(7) 0.004(6) 0.040(6)
C10 0.063(6) 0.058(6) 0.064(6) -0.004(5) 0.014(5) 0.021(5)
C11 0.075(8) 0.121(11) 0.072(8) 0.003(8) 0.016(7) 0.026(8)
C12 0.074(8) 0.097(9) 0.095(9) 0.000(8) 0.037(8) 0.013(7)
C13 0.084(8) 0.091(8) 0.052(6) 0.017(5) 0.008(5) 0.044(7)
C14 0.090(8) 0.069(6) 0.047(5) 0.008(4) 0.009(5) 0.044(6)
C15 0.132(15) 0.132(15) 0.100(12) -0.010(10) 0.008(10) -0.029(11)
C16 0.180(11) 0.167(11) 0.158(11) 0.009(8) -0.004(9) 0.063(8)
C17 0.216(14) 0.220(14) 0.209(14) 0.004(9) -0.008(9) 0.100(9)
C18 0.245(15) 0.242(15) 0.227(16) -0.005(9) 0.000(10) 0.111(10)
C19 0.208(13) 0.228(14) 0.182(14) -0.024(9) 0.019(9) 0.085(9)
C20 0.20(3) 0.34(4) 0.133(18) -0.04(2) -0.003(16) 0.04(2)
C21 0.111(11) 0.110(11) 0.105(11) 0.001(9) -0.012(9) 0.068(10)
C22 0.109(10) 0.116(10) 0.087(9) 0.000 0.000 0.047(8)
C23 0.163(12) 0.148(12) 0.155(13) 0.000 0.000 0.093(9)
O10 0.136(9) 0.136(9) 0.141(13) 0.000 0.000 0.068(5)

loop_
_atom_type_symbol
_atom_type_description
_atom_type_scat_dispersion_real
_atom_type_scat_dispersion_imag
_atom_type_scat_source
C C 0.0033 0.0016 'International Tables Vol C Tables 4.2.6.8 and 6.1.1.4'
H H 0.0000 0.0000 'International Tables Vol C Tables 4.2.6.8 and 6.1.1.4'
N N 0.0061 0.0033 'International Tables Vol C Tables 4.2.6.8 and 6.1.1.4'
O O 0.0106 0.0060 'International Tables Vol C Tables 4.2.6.8 and 6.1.1.4'
Dy Dy -0.1892 4.4098 'International Tables Vol C Tables 4.2.6.8 and 6.1.1.4'

loop_
_geom_angle_atom_site_label_1
_geom_angle_atom_site_label_2
_geom_angle_atom_site_label_3
_geom_angle
_geom_angle_site_symmetry_1
_geom_angle_site_symmetry_3
O2 Dy1 O1 69.6(2) . .
O2 Dy1 O4 72.8(2) . 3_665
O1 Dy1 O4 140.0(2) . 3_665
O2 Dy1 O6 131.46(18) . .
O1 Dy1 O6 78.0(2) . .
O4 Dy1 O6 139.9(2) 3_665 .
O2 Dy1 O1 68.1(2) . 3_665
O1 Dy1 O1 71.4(3) . 3_665
O4 Dy1 O1 82.4(2) 3_665 3_665
O6 Dy1 O1 133.0(2) . 3_665
O2 Dy1 N2 148.1(2) . .
O1 Dy1 N2 137.9(2) . .
O4 Dy1 N2 75.9(3) 3_665 .
O6 Dy1 N2 78.2(3) . .
O1 Dy1 N2 101.8(3) 3_665 .
O2 Dy1 N3 66.0(3) . .
O1 Dy1 N3 81.6(2) . .
O4 Dy1 N3 95.4(3) 3_665 .
O6 Dy1 N3 74.5(3) . .
O1 Dy1 N3 132.5(3) 3_665 .
N2 Dy1 N3 123.9(3) . .
O2 Dy1 N1 110.4(3) . .
O1 Dy1 N1 138.2(3) . .
O4 Dy1 N1 68.8(3) 3_665 .
O6 Dy1 N1 72.2(3) . .
O1 Dy1 N1 149.6(3) 3_665 .
N2 Dy1 N1 62.6(3) . .
N3 Dy1 N1 62.7(3) . .
O2 Dy1 N4 130.2(3) . .
O1 Dy1 N4 78.6(2) . .
O4 Dy1 N4 117.7(2) 3_665 .
O6 Dy1 N4 74.0(3) . .
O1 Dy1 N4 65.8(2) 3_665 .
N2 Dy1 N4 61.6(3) . .
N3 Dy1 N4 145.5(3) . .
N1 Dy1 N4 118.8(3) . .
O2 Dy1 Dy1 35.18(12) . 2_655
O1 Dy1 Dy1 38.15(16) . 2_655
O4 Dy1 Dy1 107.68(17) 3_665 2_655
O6 Dy1 Dy1 99.54(18) . 2_655
O1 Dy1 Dy1 77.34(15) 3_665 2_655
N2 Dy1 Dy1 176.01(19) . 2_655
N3 Dy1 Dy1 58.0(2) . 2_655
N1 Dy1 Dy1 120.0(2) . 2_655
N4 Dy1 Dy1 114.74(18) . 2_655
O2 Dy1 Dy1 35.18(12) . 3_665
O1 Dy1 Dy1 78.22(16) . 3_665
O4 Dy1 Dy1 63.04(17) 3_665 3_665
O6 Dy1 Dy1 156.22(17) . 3_665
O1 Dy1 Dy1 36.57(14) 3_665 3_665
N2 Dy1 Dy1 121.5(2) . 3_665
N3 Dy1 Dy1 100.9(2) . 3_665
N1 Dy1 Dy1 127.1(2) . 3_665
N4 Dy1 Dy1 102.38(19) . 3_665
Dy1 Dy1 Dy1 60.0 2_655 3_665
O2 Dy1 Dy2 74.4(2) . .
O1 Dy1 Dy2 36.77(15) . .
O4 Dy1 Dy2 118.80(17) 3_665 .
O6 Dy1 Dy2 100.09(16) . .
O1 Dy1 Dy2 37.37(15) 3_665 .
N2 Dy1 Dy2 116.68(19) . .
N3 Dy1 Dy2 115.8(2) . .
N1 Dy1 Dy2 172.3(2) . .
N4 Dy1 Dy2 57.58(19) . .
Dy1 Dy1 Dy2 60.314(8) 2_655 .
Dy1 Dy1 Dy2 60.314(8) 3_665 .
O3 Dy2 O3 71.0(2) 2_655 .
O3 Dy2 O3 71.0(2) 2_655 3_665
O3 Dy2 O3 71.0(2) . 3_665
O3 Dy2 O1 95.9(2) 2_655 3_665
O3 Dy2 O1 142.5(2) . 3_665
O3 Dy2 O1 139.3(2) 3_665 3_665
O3 Dy2 O1 139.3(2) 2_655 2_655
O3 Dy2 O1 95.9(2) . 2_655
O3 Dy2 O1 142.5(2) 3_665 2_655
O1 Dy2 O1 70.8(2) 3_665 2_655
O3 Dy2 O1 142.5(2) 2_655 .
O3 Dy2 O1 139.3(2) . .
O3 Dy2 O1 95.9(2) 3_665 .
O1 Dy2 O1 70.8(2) 3_665 .
O1 Dy2 O1 70.8(2) 2_655 .
O3 Dy2 O5 63.3(2) 2_655 3_665
O3 Dy2 O5 66.1(3) . 3_665
O3 Dy2 O5 124.8(2) 3_665 3_665
O1 Dy2 O5 76.5(2) 3_665 3_665
O1 Dy2 O5 76.1(2) 2_655 3_665
O1 Dy2 O5 139.3(2) . 3_665
O3 Dy2 O5 66.1(3) 2_655 .
O3 Dy2 O5 124.8(2) . .
O3 Dy2 O5 63.3(2) 3_665 .
O1 Dy2 O5 76.1(2) 3_665 .
O1 Dy2 O5 139.3(2) 2_655 .
O1 Dy2 O5 76.5(2) . .
O5 Dy2 O5 118.40(7) 3_665 .
O3 Dy2 O5 124.8(2) 2_655 2_655
O3 Dy2 O5 63.3(2) . 2_655
O3 Dy2 O5 66.1(3) 3_665 2_655
O1 Dy2 O5 139.3(2) 3_665 2_655
O1 Dy2 O5 76.5(2) 2_655 2_655
O1 Dy2 O5 76.1(2) . 2_655
O5 Dy2 O5 118.40(7) 3_665 2_655
O5 Dy2 O5 118.40(7) . 2_655
O3 Dy2 Dy2 42.14(15) 2_655 10_557
O3 Dy2 Dy2 42.14(15) . 10_557
O3 Dy2 Dy2 42.14(14) 3_665 10_557
O1 Dy2 Dy2 138.04(15) 3_665 10_557
O1 Dy2 Dy2 138.04(15) 2_655 10_557
O1 Dy2 Dy2 138.04(15) . 10_557
O5 Dy2 Dy2 82.67(16) 3_665 10_557
O5 Dy2 Dy2 82.67(16) . 10_557
O5 Dy2 Dy2 82.67(16) 2_655 10_557
O3 Dy2 Dy1 113.02(15) 2_655 3_665
O3 Dy2 Dy1 116.31(18) . 3_665
O3 Dy2 Dy1 172.22(15) 3_665 3_665
O1 Dy2 Dy1 35.69(15) 3_665 3_665
O1 Dy2 Dy1 37.82(15) 2_655 3_665
O1 Dy2 Dy1 76.83(15) . 3_665
O5 Dy2 Dy1 62.48(16) 3_665 3_665
O5 Dy2 Dy1 111.61(15) . 3_665
O5 Dy2 Dy1 114.06(16) 2_655 3_665
Dy2 Dy2 Dy1 145.120(10) 10_557 3_665
O3 Dy2 Dy1 116.31(18) 2_655 .
O3 Dy2 Dy1 172.22(15) . .
O3 Dy2 Dy1 113.02(15) 3_665 .
O1 Dy2 Dy1 37.82(15) 3_665 .
O1 Dy2 Dy1 76.83(15) 2_655 .
O1 Dy2 Dy1 35.69(14) . .
O5 Dy2 Dy1 114.06(16) 3_665 .
O5 Dy2 Dy1 62.48(16) . .
O5 Dy2 Dy1 111.61(15) 2_655 .
Dy2 Dy2 Dy1 145.120(10) 10_557 .
Dy1 Dy2 Dy1 59.372(16) 3_665 .
O3 Dy3 O5 67.2(2) 3_665 10_557
O3 Dy3 O5 67.2(2) 3_665 .
O5 Dy3 O5 74.2(3) 10_557 .
O3 Dy3 O7 93.8(3) 3_665 10_557
O5 Dy3 O7 70.7(3) 10_557 10_557
O5 Dy3 O7 144.5(3) . 10_557
O3 Dy3 O7 93.8(3) 3_665 .
O5 Dy3 O7 144.5(3) 10_557 .
O5 Dy3 O7 70.7(3) . .
O7 Dy3 O7 143.0(4) 10_557 .
O3 Dy3 O8 69.7(4) 3_665 .
O5 Dy3 O8 121.3(3) 10_557 .
O5 Dy3 O8 121.3(3) . .
O7 Dy3 O8 74.5(2) 10_557 .
O7 Dy3 O8 74.5(2) . .
O3 Dy3 N5 144.3(3) 3_665 10_557
O5 Dy3 N5 78.9(3) 10_557 10_557
O5 Dy3 N5 114.9(3) . 10_557
O7 Dy3 N5 63.4(4) 10_557 10_557
O7 Dy3 N5 121.1(4) . 10_557
O8 Dy3 N5 123.5(4) . 10_557
O3 Dy3 N5 144.3(3) 3_665 .
O5 Dy3 N5 114.9(3) 10_557 .
O5 Dy3 N5 78.9(3) . .
O7 Dy3 N5 121.1(4) 10_557 .
O7 Dy3 N5 63.4(4) . .
O8 Dy3 N5 123.5(4) . .
N5 Dy3 N5 61.1(7) 10_557 .
O3 Dy3 O9 120.5(4) 3_665 .
O5 Dy3 O9 142.86(16) 10_557 .
O5 Dy3 O9 142.86(16) . .
O7 Dy3 O9 72.5(2) 10_557 .
O7 Dy3 O9 72.5(2) . .
O8 Dy3 O9 50.8(4) . .
N5 Dy3 O9 80.5(4) 10_557 .
N5 Dy3 O9 80.5(4) . .
O3 Dy3 C22 94.8(4) 3_665 .
O5 Dy3 C22 136.7(2) 10_557 .
O5 Dy3 C22 136.7(2) . .
O7 Dy3 C22 71.7(2) 10_557 .
O7 Dy3 C22 71.7(2) . .
O8 Dy3 C22 25.1(3) . .
N5 Dy3 C22 102.6(4) 10_557 .
N5 Dy3 C22 102.6(4) . .
O9 Dy3 C22 25.7(2) . .
O3 Dy3 Dy2 32.07(12) 3_665 .
O5 Dy3 Dy2 74.99(16) 10_557 .
O5 Dy3 Dy2 37.08(16) . .
O7 Dy3 Dy2 124.7(2) 10_557 .
O7 Dy3 Dy2 73.9(2) . .
O8 Dy3 Dy2 88.6(3) . .
N5 Dy3 Dy2 146.3(3) 10_557 .
N5 Dy3 Dy2 112.2(3) . .
O9 Dy3 Dy2 132.7(3) . .
C22 Dy3 Dy2 110.9(3) . .
O3 Dy3 Dy2 32.07(12) 3_665 10_557
O5 Dy3 Dy2 37.08(16) 10_557 10_557
O5 Dy3 Dy2 74.99(16) . 10_557
O7 Dy3 Dy2 73.9(2) 10_557 10_557
O7 Dy3 Dy2 124.7(2) . 10_557
O8 Dy3 Dy2 88.6(3) . 10_557
N5 Dy3 Dy2 112.2(3) 10_557 10_557
N5 Dy3 Dy2 146.3(3) . 10_557
O9 Dy3 Dy2 132.7(3) . 10_557
C22 Dy3 Dy2 110.9(3) . 10_557
Dy2 Dy3 Dy2 53.03(2) . 10_557
Dy1 O1 Dy2 107.5(2) . .
Dy1 O1 Dy1 105.3(2) . 2_655
Dy2 O1 Dy1 104.8(2) . 2_655
Dy1 O1 H1O 112.9 . .
Dy2 O1 H1O 112.9 . .
Dy1 O1 H1O 112.8 2_655 .
Dy1 O2 Dy1 109.6(2) 3_665 .
Dy1 O2 Dy1 109.6(2) 3_665 2_655
Dy1 O2 Dy1 109.6(2) . 2_655
Dy1 O2 H2O 109.3 3_665 .
Dy1 O2 H2O 109.3 . .
Dy1 O2 H2O 109.3 2_655 .
Dy3 O3 Dy2 118.1(2) 2_655 10_557
Dy3 O3 Dy2 118.1(2) 2_655 .
Dy2 O3 Dy2 95.7(3) 10_557 .
Dy3 O3 H3O 107.9 2_655 .
Dy2 O3 H3O 108.0 10_557 .
Dy2 O3 H3O 108.0 . .
N3 O4 Dy1 117.4(5) . 2_655
N4 O5 Dy3 127.9(5) . .
N4 O5 Dy2 111.8(5) . .
Dy3 O5 Dy2 107.6(2) . .
C21 O6 Dy1 119.0(7) . .
C21 O7 Dy3 123.4(9) . .
C22 O8 Dy3 94.1(12) . .
C22 O9 Dy3 89.6(12) . .
C1 N1 C5 119.3(9) . .
C1 N1 Dy1 119.9(7) . .
C5 N1 Dy1 120.5(7) . .
C6 N2 C10 118.1(9) . .
C6 N2 Dy1 120.1(7) . .
C10 N2 Dy1 121.3(6) . .
C13 N3 O4 117.7(9) . .
C13 N3 Dy1 121.9(8) . .
O4 N3 Dy1 120.1(5) . .
C14 N4 O5 115.3(8) . .
C14 N4 Dy1 120.7(7) . .
O5 N4 Dy1 121.0(6) . .
C15 N5 C19 120.4(7) . .
C15 N5 Dy3 118.6(9) . .
C19 N5 Dy3 120.3(9) . .
N1 C1 C2 119.2(12) . .
N1 C1 C13 116.8(9) . .
C2 C1 C13 124.0(11) . .
C3 C2 C1 119.5(14) . .
C3 C2 H2 120.2 . .
C1 C2 H2 120.2 . .
C2 C3 C4 122.9(13) . .
C2 C3 H3 118.6 . .
C4 C3 H3 118.6 . .
C3 C4 C5 114.3(12) . .
C3 C4 C11 125.7(12) . .
C5 C4 C11 120.1(13) . .
N1 C5 C4 124.8(12) . .
N1 C5 C6 116.2(10) . .
C4 C5 C6 118.9(11) . .
N2 C6 C5 117.9(10) . .
N2 C6 C7 121.3(11) . .
C5 C6 C7 120.6(11) . .
C6 C7 C8 118.7(10) . .
C6 C7 C12 115.9(12) . .
C8 C7 C12 125.4(11) . .
C9 C8 C7 117.0(10) . .
C9 C8 H8 121.5 . .
C7 C8 H8 121.5 . .
C8 C9 C10 121.0(12) . .
C8 C9 H9 119.5 . .
C10 C9 H9 119.5 . .
N2 C10 C9 123.3(10) . .
N2 C10 C14 112.9(9) . .
C9 C10 C14 123.7(10) . .
C12 C11 C4 122.5(12) . .
C12 C11 H11 118.7 . .
C4 C11 H11 118.7 . .
C11 C12 C7 121.7(12) . .
C11 C12 H12 119.1 . .
C7 C12 H12 119.1 . .
N3 C13 C1 118.1(10) . .
N3 C13 H13 120.9 . .
C1 C13 H13 120.9 . .
N4 C14 C10 116.2(9) . .
N4 C14 H14 121.9 . .
C10 C14 H14 121.9 . .
N5 C15 C16 120.2(7) . .
N5 C15 C21 115.1(13) . .
C16 C15 C21 124.7(13) . .
C15 C16 C17 119.5(7) . .
C15 C16 H16 120.2 . .
C17 C16 H16 120.2 . .
C18 C17 C16 120.2(7) . .
C18 C17 H17 119.9 . .
C16 C17 H17 119.9 . .
C19 C18 C17 119.5(7) . .
C19 C18 C20 122.3(16) . .
C17 C18 C20 118.2(16) . .
C19 C19 C18 122.2(7) 10_557 .
C19 C19 N5 117.3(7) 10_557 .
C18 C19 N5 120.2(7) . .
C20 C20 C18 115.2(11) 10_557 .
C20 C20 H20 122.4 10_557 .
C18 C20 H20 122.4 . .
O6 C21 O7 126.4(14) . .
O6 C21 C15 117.5(14) . .
O7 C21 C15 114.5(14) . .
O8 C22 O9 125.5(19) . .
O8 C22 C23 116.0(13) . .
O9 C22 C23 118.6(13) . .
O8 C22 Dy3 60.8(11) . .
O9 C22 Dy3 64.7(10) . .
C23 C22 Dy3 176.8(9) . .
C22 C23 H23A 109.0 . .
C22 C23 H23B 109.7 . .
H23A C23 H23B 109.5 . .

loop_
_geom_bond_atom_site_label_1
_geom_bond_atom_site_label_2
_geom_bond_distance
_geom_bond_site_symmetry_2
Dy1 O2 2.326(4) .
Dy1 O1 2.349(6) .
Dy1 O4 2.391(7) 3_665
Dy1 O6 2.430(7) .
Dy1 O1 2.435(6) 3_665
Dy1 N2 2.542(9) .
Dy1 N3 2.544(9) .
Dy1 N1 2.563(8) .
Dy1 N4 2.585(8) .
Dy1 Dy1 3.8022(8) 2_655
Dy1 Dy1 3.8022(8) 3_665
Dy1 Dy2 3.8387(8) .
Dy2 O3 2.403(5) 2_655
Dy2 O3 2.403(6) .
Dy2 O3 2.403(5) 3_665
Dy2 O1 2.410(6) 3_665
Dy2 O1 2.410(6) 2_655
Dy2 O1 2.410(6) .
Dy2 O5 2.525(6) 3_665
Dy2 O5 2.525(6) .
Dy2 O5 2.525(6) 2_655
Dy2 Dy2 3.5643(14) 10_557
Dy2 Dy1 3.8387(7) 3_665
Dy3 O3 2.249(8) 3_665
Dy3 O5 2.420(6) 10_557
Dy3 O5 2.420(6) .
Dy3 O7 2.440(9) 10_557
Dy3 O7 2.440(9) .
Dy3 O8 2.482(14) .
Dy3 N5 2.489(10) 10_557
Dy3 N5 2.489(10) .
Dy3 O9 2.564(15) .
Dy3 C22 2.837(18) .
Dy3 Dy2 3.9917(7) 10_557
O1 Dy1 2.435(6) 2_655
O1 H1O 0.8499 .
O2 Dy1 2.326(3) 3_665
O2 Dy1 2.326(3) 2_655
O2 H2O 0.8501 .
O3 Dy3 2.249(8) 2_655
O3 Dy2 2.403(5) 10_557
O3 H3O 0.8501 .
O4 N3 1.386(11) .
O4 Dy1 2.391(7) 2_655
O5 N4 1.360(10) .
O6 C21 1.259(16) .
O7 C21 1.269(17) .
O8 C22 1.207(9) .
O9 C22 1.231(9) .
N1 C1 1.338(13) .
N1 C5 1.346(13) .
N2 C6 1.344(13) .
N2 C10 1.356(13) .
N3 C13 1.286(13) .
N4 C14 1.257(13) .
N5 C15 1.373(9) .
N5 C19 1.389(9) .
C1 C2 1.430(16) .
C1 C13 1.445(16) .
C2 C3 1.340(18) .
C2 H2 0.9500 .
C3 C4 1.388(19) .
C3 H3 0.9500 .
C4 C5 1.400(15) .
C4 C11 1.406(17) .
C5 C6 1.427(15) .
C6 C7 1.445(15) .
C7 C8 1.450(17) .
C7 C12 1.468(16) .
C8 C9 1.349(16) .
C8 H8 0.9500 .
C9 C10 1.404(14) .
C9 H9 0.9500 .
C10 C14 1.537(13) .
C11 C12 1.311(18) .
C11 H11 0.9500 .
C12 H12 0.9500 .
C13 H13 0.9500 .
C14 H14 0.9500 .
C15 C16 1.392(9) .
C15 C21 1.475(17) .
C16 C17 1.397(9) .
C16 H16 0.9500 .
C17 C18 1.391(9) .
C17 H17 0.9500 .
C18 C19 1.389(9) .
C18 C20 1.57(3) .
C19 C19 1.26(2) 10_557
C20 C20 1.40(4) 10_557
C20 H20 0.9500 .
C22 C23 1.484(10) .
C23 H23A 0.9600 .
C23 H23B 0.9601 .

loop_
_geom_torsion_atom_site_label_1
_geom_torsion_atom_site_label_2
_geom_torsion_atom_site_label_3
_geom_torsion_atom_site_label_4
_geom_torsion
_geom_torsion_site_symmetry_1
_geom_torsion_site_symmetry_4
O2 Dy1 Dy2 O3 137.5(2) . 2_655
O1 Dy1 Dy2 O3 -145.9(3) . 2_655
O4 Dy1 Dy2 O3 77.7(3) 3_665 2_655
O6 Dy1 Dy2 O3 -92.1(3) . 2_655
O1 Dy1 Dy2 O3 63.3(3) 3_665 2_655
N2 Dy1 Dy2 O3 -10.3(3) . 2_655
N3 Dy1 Dy2 O3 -169.6(3) . 2_655
N1 Dy1 Dy2 O3 -92.9(15) . 2_655
N4 Dy1 Dy2 O3 -28.5(3) . 2_655
Dy1 Dy1 Dy2 O3 172.6(2) 2_655 2_655
Dy1 Dy1 Dy2 O3 102.4(2) 3_665 2_655
O2 Dy1 Dy2 O3 -22.9(15) . .
O1 Dy1 Dy2 O3 53.7(15) . .
O4 Dy1 Dy2 O3 -82.7(15) 3_665 .
O6 Dy1 Dy2 O3 107.5(15) . .
O1 Dy1 Dy2 O3 -97.1(15) 3_665 .
N2 Dy1 Dy2 O3 -170.7(15) . .
N3 Dy1 Dy2 O3 30.0(15) . .
N1 Dy1 Dy2 O3 107(2) . .
N4 Dy1 Dy2 O3 171.1(15) . .
Dy1 Dy1 Dy2 O3 12.2(15) 2_655 .
Dy1 Dy1 Dy2 O3 -58.0(15) 3_665 .
O2 Dy1 Dy2 O3 -143.1(2) . 3_665
O1 Dy1 Dy2 O3 -66.5(3) . 3_665
O4 Dy1 Dy2 O3 157.1(3) 3_665 3_665
O6 Dy1 Dy2 O3 -12.6(3) . 3_665
O1 Dy1 Dy2 O3 142.7(3) 3_665 3_665
N2 Dy1 Dy2 O3 69.1(3) . 3_665
N3 Dy1 Dy2 O3 -90.2(3) . 3_665
N1 Dy1 Dy2 O3 -13.5(15) . 3_665
N4 Dy1 Dy2 O3 50.9(3) . 3_665
Dy1 Dy1 Dy2 O3 -107.9(2) 2_655 3_665
Dy1 Dy1 Dy2 O3 -178.2(2) 3_665 3_665
O2 Dy1 Dy2 O1 74.2(2) . 3_665
O1 Dy1 Dy2 O1 150.8(4) . 3_665
O4 Dy1 Dy2 O1 14.4(3) 3_665 3_665
O6 Dy1 Dy2 O1 -155.4(3) . 3_665
N2 Dy1 Dy2 O1 -73.6(3) . 3_665
N3 Dy1 Dy2 O1 127.1(3) . 3_665
N1 Dy1 Dy2 O1 -156.2(15) . 3_665
N4 Dy1 Dy2 O1 -91.8(3) . 3_665
Dy1 Dy1 Dy2 O1 109.3(2) 2_655 3_665
Dy1 Dy1 Dy2 O1 39.0(2) 3_665 3_665
O2 Dy1 Dy2 O1 -1.32(15) . 2_655
O1 Dy1 Dy2 O1 75.3(2) . 2_655
O4 Dy1 Dy2 O1 -61.1(2) 3_665 2_655
O6 Dy1 Dy2 O1 129.1(2) . 2_655
O1 Dy1 Dy2 O1 -75.5(2) 3_665 2_655
N2 Dy1 Dy2 O1 -149.2(3) . 2_655
N3 Dy1 Dy2 O1 51.6(3) . 2_655
N1 Dy1 Dy2 O1 128.3(15) . 2_655
N4 Dy1 Dy2 O1 -167.3(3) . 2_655
Dy1 Dy1 Dy2 O1 33.81(15) 2_655 2_655
Dy1 Dy1 Dy2 O1 -36.46(15) 3_665 2_655
O2 Dy1 Dy2 O1 -76.6(3) . .
O4 Dy1 Dy2 O1 -136.4(3) 3_665 .
O6 Dy1 Dy2 O1 53.8(3) . .
O1 Dy1 Dy2 O1 -150.8(4) 3_665 .
N2 Dy1 Dy2 O1 135.6(4) . .
N3 Dy1 Dy2 O1 -23.7(4) . .
N1 Dy1 Dy2 O1 53.0(15) . .
N4 Dy1 Dy2 O1 117.4(3) . .
Dy1 Dy1 Dy2 O1 -41.5(3) 2_655 .
Dy1 Dy1 Dy2 O1 -111.7(3) 3_665 .
O2 Dy1 Dy2 O5 66.66(16) . 3_665
O1 Dy1 Dy2 O5 143.3(3) . 3_665
O4 Dy1 Dy2 O5 6.9(3) 3_665 3_665
O6 Dy1 Dy2 O5 -162.9(2) . 3_665
O1 Dy1 Dy2 O5 -7.5(3) 3_665 3_665
N2 Dy1 Dy2 O5 -81.2(3) . 3_665
N3 Dy1 Dy2 O5 119.6(3) . 3_665
N1 Dy1 Dy2 O5 -163.7(15) . 3_665
N4 Dy1 Dy2 O5 -99.4(3) . 3_665
Dy1 Dy1 Dy2 O5 101.80(16) 2_655 3_665
Dy1 Dy1 Dy2 O5 31.52(16) 3_665 3_665
O2 Dy1 Dy2 O5 177.44(17) . .
O1 Dy1 Dy2 O5 -106.0(3) . .
O4 Dy1 Dy2 O5 117.7(3) 3_665 .
O6 Dy1 Dy2 O5 -52.1(2) . .
O1 Dy1 Dy2 O5 103.2(3) 3_665 .
N2 Dy1 Dy2 O5 29.6(3) . .
N3 Dy1 Dy2 O5 -129.6(3) . .
N1 Dy1 Dy2 O5 -52.9(15) . .
N4 Dy1 Dy2 O5 11.4(3) . .
Dy1 Dy1 Dy2 O5 -147.43(17) 2_655 .
Dy1 Dy1 Dy2 O5 142.30(17) 3_665 .
O2 Dy1 Dy2 O5 -70.82(17) . 2_655
O1 Dy1 Dy2 O5 5.8(3) . 2_655
O4 Dy1 Dy2 O5 -130.6(3) 3_665 2_655
O6 Dy1 Dy2 O5 59.6(2) . 2_655
O1 Dy1 Dy2 O5 -145.0(3) 3_665 2_655
N2 Dy1 Dy2 O5 141.3(3) . 2_655
N3 Dy1 Dy2 O5 -17.9(3) . 2_655
N1 Dy1 Dy2 O5 58.8(15) . 2_655
N4 Dy1 Dy2 O5 123.2(3) . 2_655
Dy1 Dy1 Dy2 O5 -35.69(17) 2_655 2_655
Dy1 Dy1 Dy2 O5 -105.96(17) 3_665 2_655
O2 Dy1 Dy2 Dy2 180.0 . 10_557
O1 Dy1 Dy2 Dy2 -103.4(3) . 10_557
O4 Dy1 Dy2 Dy2 120.23(19) 3_665 10_557
O6 Dy1 Dy2 Dy2 -49.56(18) . 10_557
O1 Dy1 Dy2 Dy2 105.8(2) 3_665 10_557
N2 Dy1 Dy2 Dy2 32.2(2) . 10_557
N3 Dy1 Dy2 Dy2 -127.1(2) . 10_557
N1 Dy1 Dy2 Dy2 -50.4(15) . 10_557
N4 Dy1 Dy2 Dy2 14.0(2) . 10_557
Dy1 Dy1 Dy2 Dy2 -144.863(3) 2_655 10_557
Dy1 Dy1 Dy2 Dy2 144.863(3) 3_665 10_557
O2 Dy1 Dy2 Dy1 35.137(3) . 3_665
O1 Dy1 Dy2 Dy1 111.7(3) . 3_665
O4 Dy1 Dy2 Dy1 -24.64(19) 3_665 3_665
O6 Dy1 Dy2 Dy1 165.57(18) . 3_665
O1 Dy1 Dy2 Dy1 -39.0(2) 3_665 3_665
N2 Dy1 Dy2 Dy1 -112.7(2) . 3_665
N3 Dy1 Dy2 Dy1 88.1(2) . 3_665
N1 Dy1 Dy2 Dy1 164.8(15) . 3_665
N4 Dy1 Dy2 Dy1 -130.9(2) . 3_665
Dy1 Dy1 Dy2 Dy1 70.275(6) 2_655 3_665
O3 Dy2 Dy3 O3 -81.7(5) 2_655 3_665
O3 Dy2 Dy3 O3 -15.2(5) . 3_665
O1 Dy2 Dy3 O3 -171.9(4) 3_665 3_665
O1 Dy2 Dy3 O3 102.8(5) 2_655 3_665
O1 Dy2 Dy3 O3 123.4(4) . 3_665
O5 Dy2 Dy3 O3 -80.8(4) 3_665 3_665
O5 Dy2 Dy3 O3 -154.5(4) . 3_665
O5 Dy2 Dy3 O3 46.7(4) 2_655 3_665
Dy2 Dy2 Dy3 O3 -37.2(4) 10_557 3_665
Dy1 Dy2 Dy3 O3 172.6(4) 3_665 3_665
Dy1 Dy2 Dy3 O3 158.9(4) . 3_665
O3 Dy2 Dy3 O5 -10.8(2) 2_655 10_557
O3 Dy2 Dy3 O5 55.7(2) . 10_557
O3 Dy2 Dy3 O5 70.9(4) 3_665 10_557
O1 Dy2 Dy3 O5 -101.0(2) 3_665 10_557
O1 Dy2 Dy3 O5 173.8(3) 2_655 10_557
O1 Dy2 Dy3 O5 -165.7(2) . 10_557
O5 Dy2 Dy3 O5 -9.9(4) 3_665 10_557
O5 Dy2 Dy3 O5 -83.6(4) . 10_557
O5 Dy2 Dy3 O5 117.7(2) 2_655 10_557
Dy2 Dy2 Dy3 O5 33.71(17) 10_557 10_557
Dy1 Dy2 Dy3 O5 -116.47(17) 3_665 10_557
Dy1 Dy2 Dy3 O5 -130.20(17) . 10_557
O3 Dy2 Dy3 O5 72.8(3) 2_655 .
O3 Dy2 Dy3 O5 139.3(3) . .
O3 Dy2 Dy3 O5 154.5(4) 3_665 .
O1 Dy2 Dy3 O5 -17.4(3) 3_665 .
O1 Dy2 Dy3 O5 -102.7(4) 2_655 .
O1 Dy2 Dy3 O5 -82.1(3) . .
O5 Dy2 Dy3 O5 73.67(8) 3_665 .
O5 Dy2 Dy3 O5 -158.8(4) 2_655 .
Dy2 Dy2 Dy3 O5 117.3(3) 10_557 .
Dy1 Dy2 Dy3 O5 -32.9(3) 3_665 .
Dy1 Dy2 Dy3 O5 -46.6(3) . .
O3 Dy2 Dy3 O7 -63.8(3) 2_655 10_557
O3 Dy2 Dy3 O7 2.7(3) . 10_557
O3 Dy2 Dy3 O7 17.9(4) 3_665 10_557
O1 Dy2 Dy3 O7 -154.0(3) 3_665 10_557
O1 Dy2 Dy3 O7 120.7(4) 2_655 10_557
O1 Dy2 Dy3 O7 141.3(3) . 10_557
O5 Dy2 Dy3 O7 -62.9(4) 3_665 10_557
O5 Dy2 Dy3 O7 -136.6(4) . 10_557
O5 Dy2 Dy3 O7 64.6(3) 2_655 10_557
Dy2 Dy2 Dy3 O7 -19.3(3) 10_557 10_557
Dy1 Dy2 Dy3 O7 -169.5(3) 3_665 10_557
Dy1 Dy2 Dy3 O7 176.8(3) . 10_557
O3 Dy2 Dy3 O7 151.9(3) 2_655 .
O3 Dy2 Dy3 O7 -141.5(3) . .
O3 Dy2 Dy3 O7 -126.3(4) 3_665 .
O1 Dy2 Dy3 O7 61.8(3) 3_665 .
O1 Dy2 Dy3 O7 -23.5(4) 2_655 .
O1 Dy2 Dy3 O7 -2.9(3) . .
O5 Dy2 Dy3 O7 152.9(3) 3_665 .
O5 Dy2 Dy3 O7 79.2(4) . .
O5 Dy2 Dy3 O7 -79.6(3) 2_655 .
Dy2 Dy2 Dy3 O7 -163.5(2) 10_557 .
Dy1 Dy2 Dy3 O7 46.3(2) 3_665 .
Dy1 Dy2 Dy3 O7 32.5(2) . .
O3 Dy2 Dy3 O8 -133.8(2) 2_655 .
O3 Dy2 Dy3 O8 -67.3(2) . .
O3 Dy2 Dy3 O8 -52.1(4) 3_665 .
O1 Dy2 Dy3 O8 136.0(2) 3_665 .
O1 Dy2 Dy3 O8 50.8(3) 2_655 .
O1 Dy2 Dy3 O8 71.3(2) . .
O5 Dy2 Dy3 O8 -132.9(3) 3_665 .
O5 Dy2 Dy3 O8 153.4(3) . .
O5 Dy2 Dy3 O8 -5.3(2) 2_655 .
Dy2 Dy2 Dy3 O8 -89.30(14) 10_557 .
Dy1 Dy2 Dy3 O8 120.52(14) 3_665 .
Dy1 Dy2 Dy3 O8 106.80(14) . .
O3 Dy2 Dy3 N5 29.5(6) 2_655 10_557
O3 Dy2 Dy3 N5 96.0(6) . 10_557
O3 Dy2 Dy3 N5 111.2(7) 3_665 10_557
O1 Dy2 Dy3 N5 -60.7(6) 3_665 10_557
O1 Dy2 Dy3 N5 -146.0(7) 2_655 10_557
O1 Dy2 Dy3 N5 -125.4(6) . 10_557
O5 Dy2 Dy3 N5 30.4(6) 3_665 10_557
O5 Dy2 Dy3 N5 -43.3(7) . 10_557
O5 Dy2 Dy3 N5 157.9(6) 2_655 10_557
Dy2 Dy2 Dy3 N5 74.0(6) 10_557 10_557
Dy1 Dy2 Dy3 N5 -76.2(6) 3_665 10_557
Dy1 Dy2 Dy3 N5 -89.9(6) . 10_557
O3 Dy2 Dy3 N5 100.3(4) 2_655 .
O3 Dy2 Dy3 N5 166.9(4) . .
O3 Dy2 Dy3 N5 -177.9(5) 3_665 .
O1 Dy2 Dy3 N5 10.2(4) 3_665 .
O1 Dy2 Dy3 N5 -75.1(4) 2_655 .
O1 Dy2 Dy3 N5 -54.6(4) . .
O5 Dy2 Dy3 N5 101.3(4) 3_665 .
O5 Dy2 Dy3 N5 27.6(4) . .
O5 Dy2 Dy3 N5 -131.2(4) 2_655 .
Dy2 Dy2 Dy3 N5 144.8(3) 10_557 .
Dy1 Dy2 Dy3 N5 -5.3(3) 3_665 .
Dy1 Dy2 Dy3 N5 -19.1(3) . .
O3 Dy2 Dy3 O9 -161.9(3) 2_655 .
O3 Dy2 Dy3 O9 -95.4(3) . .
O3 Dy2 Dy3 O9 -80.2(4) 3_665 .
O1 Dy2 Dy3 O9 107.9(3) 3_665 .
O1 Dy2 Dy3 O9 22.7(4) 2_655 .
O1 Dy2 Dy3 O9 43.2(3) . .
O5 Dy2 Dy3 O9 -161.0(3) 3_665 .
O5 Dy2 Dy3 O9 125.3(4) . .
O5 Dy2 Dy3 O9 -33.4(3) 2_655 .
Dy2 Dy2 Dy3 O9 -117.4(3) 10_557 .
Dy1 Dy2 Dy3 O9 92.4(3) 3_665 .
Dy1 Dy2 Dy3 O9 78.7(3) . .
O3 Dy2 Dy3 C22 -145.5(2) 2_655 .
O3 Dy2 Dy3 C22 -79.0(2) . .
O3 Dy2 Dy3 C22 -63.8(4) 3_665 .
O1 Dy2 Dy3 C22 124.3(2) 3_665 .
O1 Dy2 Dy3 C22 39.0(3) 2_655 .
O1 Dy2 Dy3 C22 59.6(2) . .
O5 Dy2 Dy3 C22 -144.6(3) 3_665 .
O5 Dy2 Dy3 C22 141.7(3) . .
O5 Dy2 Dy3 C22 -17.0(2) 2_655 .
Dy2 Dy2 Dy3 C22 -101.00(15) 10_557 .
Dy1 Dy2 Dy3 C22 108.82(15) 3_665 .
Dy1 Dy2 Dy3 C22 95.09(15) . .
O3 Dy2 Dy3 Dy2 -44.51(17) 2_655 10_557
O3 Dy2 Dy3 Dy2 22.01(18) . 10_557
O3 Dy2 Dy3 Dy2 37.2(4) 3_665 10_557
O1 Dy2 Dy3 Dy2 -134.68(16) 3_665 10_557
O1 Dy2 Dy3 Dy2 140.1(3) 2_655 10_557
O1 Dy2 Dy3 Dy2 160.60(15) . 10_557
O5 Dy2 Dy3 Dy2 -43.6(2) 3_665 10_557
O5 Dy2 Dy3 Dy2 -117.3(3) . 10_557
O5 Dy2 Dy3 Dy2 83.96(15) 2_655 10_557
Dy1 Dy2 Dy3 Dy2 -150.18(2) 3_665 10_557
Dy1 Dy2 Dy3 Dy2 -163.905(10) . 10_557
O2 Dy1 O1 Dy2 91.1(3) . .
O4 Dy1 O1 Dy2 70.0(4) 3_665 .
O6 Dy1 O1 Dy2 -125.7(3) . .
O1 Dy1 O1 Dy2 18.2(2) 3_665 .
N2 Dy1 O1 Dy2 -68.8(5) . .
N3 Dy1 O1 Dy2 158.6(3) . .
N1 Dy1 O1 Dy2 -170.7(3) . .
N4 Dy1 O1 Dy2 -49.9(3) . .
Dy1 Dy1 O1 Dy2 111.4(3) 2_655 .
Dy1 Dy1 O1 Dy2 55.5(2) 3_665 .
O2 Dy1 O1 Dy1 -20.3(2) . 2_655
O4 Dy1 O1 Dy1 -41.3(4) 3_665 2_655
O6 Dy1 O1 Dy1 123.0(3) . 2_655
O1 Dy1 O1 Dy1 -93.1(2) 3_665 2_655
N2 Dy1 O1 Dy1 179.8(3) . 2_655
N3 Dy1 O1 Dy1 47.2(3) . 2_655
N1 Dy1 O1 Dy1 77.9(4) . 2_655
N4 Dy1 O1 Dy1 -161.2(3) . 2_655
Dy1 Dy1 O1 Dy1 -55.84(19) 3_665 2_655
Dy2 Dy1 O1 Dy1 -111.4(3) . 2_655
O3 Dy2 O1 Dy1 55.6(4) 2_655 .
O3 Dy2 O1 Dy1 -170.4(3) . .
O3 Dy2 O1 Dy1 122.0(3) 3_665 .
O1 Dy2 O1 Dy1 -18.5(2) 3_665 .
O1 Dy2 O1 Dy1 -94.13(12) 2_655 .
O5 Dy2 O1 Dy1 -56.9(4) 3_665 .
O5 Dy2 O1 Dy1 61.3(3) . .
O5 Dy2 O1 Dy1 -174.5(3) 2_655 .
Dy2 Dy2 O1 Dy1 123.70(18) 10_557 .
Dy1 Dy2 O1 Dy1 -55.2(2) 3_665 .
O3 Dy2 O1 Dy1 167.3(2) 2_655 2_655
O3 Dy2 O1 Dy1 -58.7(4) . 2_655
O3 Dy2 O1 Dy1 -126.4(3) 3_665 2_655
O1 Dy2 O1 Dy1 93.20(11) 3_665 2_655
O1 Dy2 O1 Dy1 17.5(2) 2_655 2_655
O5 Dy2 O1 Dy1 54.8(4) 3_665 2_655
O5 Dy2 O1 Dy1 172.9(3) . 2_655
O5 Dy2 O1 Dy1 -62.8(2) 2_655 2_655
Dy2 Dy2 O1 Dy1 -124.62(17) 10_557 2_655
Dy1 Dy2 O1 Dy1 56.51(17) 3_665 2_655
Dy1 Dy2 O1 Dy1 111.7(3) . 2_655
O1 Dy1 O2 Dy1 -98.6(4) . 3_665
O4 Dy1 O2 Dy1 67.4(3) 3_665 3_665
O6 Dy1 O2 Dy1 -150.0(2) . 3_665
O1 Dy1 O2 Dy1 -21.2(3) 3_665 3_665
N2 Dy1 O2 Dy1 55.5(8) . 3_665
N3 Dy1 O2 Dy1 171.6(4) . 3_665
N1 Dy1 O2 Dy1 126.1(4) . 3_665
N4 Dy1 O2 Dy1 -44.7(4) . 3_665
Dy1 Dy1 O2 Dy1 -120.4(6) 2_655 3_665
Dy2 Dy1 O2 Dy1 -60.2(3) . 3_665
O1 Dy1 O2 Dy1 21.8(3) . 2_655
O4 Dy1 O2 Dy1 -172.2(4) 3_665 2_655
O6 Dy1 O2 Dy1 -29.6(6) . 2_655
O1 Dy1 O2 Dy1 99.2(4) 3_665 2_655
N2 Dy1 O2 Dy1 175.9(4) . 2_655
N3 Dy1 O2 Dy1 -68.0(3) . 2_655
N1 Dy1 O2 Dy1 -113.5(4) . 2_655
N4 Dy1 O2 Dy1 75.7(3) . 2_655
Dy1 Dy1 O2 Dy1 120.4(6) 3_665 2_655
Dy2 Dy1 O2 Dy1 60.2(3) . 2_655
O3 Dy2 O3 Dy3 164.1(5) 2_655 2_655
O3 Dy2 O3 Dy3 88.3(5) 3_665 2_655
O1 Dy2 O3 Dy3 -121.4(4) 3_665 2_655
O1 Dy2 O3 Dy3 -55.5(4) 2_655 2_655
O1 Dy2 O3 Dy3 11.7(6) . 2_655
O5 Dy2 O3 Dy3 -127.4(4) 3_665 2_655
O5 Dy2 O3 Dy3 123.6(3) . 2_655
O5 Dy2 O3 Dy3 16.2(3) 2_655 2_655
Dy2 Dy2 O3 Dy3 126.2(5) 10_557 2_655
Dy1 Dy2 O3 Dy3 -88.9(3) 3_665 2_655
Dy1 Dy2 O3 Dy3 -34.4(18) . 2_655
O3 Dy2 O3 Dy2 37.90(6) 2_655 10_557
O3 Dy2 O3 Dy2 -37.90(6) 3_665 10_557
O1 Dy2 O3 Dy2 112.4(3) 3_665 10_557
O1 Dy2 O3 Dy2 178.3(2) 2_655 10_557
O1 Dy2 O3 Dy2 -114.5(3) . 10_557
O5 Dy2 O3 Dy2 106.3(3) 3_665 10_557
O5 Dy2 O3 Dy2 -2.7(4) . 10_557
O5 Dy2 O3 Dy2 -110.1(3) 2_655 10_557
Dy1 Dy2 O3 Dy2 144.84(15) 3_665 10_557
Dy1 Dy2 O3 Dy2 -160.6(13) . 10_557
O3 Dy3 O5 N4 152.2(7) 3_665 .
O5 Dy3 O5 N4 -136.3(6) 10_557 .
O7 Dy3 O5 N4 -145.5(7) 10_557 .
O7 Dy3 O5 N4 49.3(7) . .
O8 Dy3 O5 N4 106.3(7) . .
N5 Dy3 O5 N4 -67.0(8) 10_557 .
N5 Dy3 O5 N4 -16.3(7) . .
O9 Dy3 O5 N4 41.2(10) . .
C22 Dy3 O5 N4 80.4(8) . .
Dy2 Dy3 O5 N4 137.8(8) . .
Dy2 Dy3 O5 N4 -174.9(7) 10_557 .
O3 Dy3 O5 Dy2 14.4(2) 3_665 .
O5 Dy3 O5 Dy2 85.8(3) 10_557 .
O7 Dy3 O5 Dy2 76.7(5) 10_557 .
O7 Dy3 O5 Dy2 -88.6(3) . .
O8 Dy3 O5 Dy2 -31.5(4) . .
N5 Dy3 O5 Dy2 155.2(4) 10_557 .
N5 Dy3 O5 Dy2 -154.1(4) . .
O9 Dy3 O5 Dy2 -96.6(6) . .
C22 Dy3 O5 Dy2 -57.4(5) . .
Dy2 Dy3 O5 Dy2 47.33(19) 10_557 .
O3 Dy2 O5 N4 121.0(6) 2_655 .
O3 Dy2 O5 N4 163.3(5) . .
O3 Dy2 O5 N4 -159.1(6) 3_665 .
O1 Dy2 O5 N4 17.9(5) 3_665 .
O1 Dy2 O5 N4 -18.2(7) 2_655 .
O1 Dy2 O5 N4 -55.2(5) . .
O5 Dy2 O5 N4 83.9(7) 3_665 .
O5 Dy2 O5 N4 -121.0(5) 2_655 .
Dy2 Dy2 O5 N4 161.5(5) 10_557 .
Dy1 Dy2 O5 N4 14.5(6) 3_665 .
Dy1 Dy2 O5 N4 -20.0(5) . .
O3 Dy2 O5 Dy3 -93.8(3) 2_655 .
O3 Dy2 O5 Dy3 -51.5(4) . .
O3 Dy2 O5 Dy3 -13.9(2) 3_665 .
O1 Dy2 O5 Dy3 163.1(3) 3_665 .
O1 Dy2 O5 Dy3 127.1(3) 2_655 .
O1 Dy2 O5 Dy3 90.0(3) . .
O5 Dy2 O5 Dy3 -130.86(13) 3_665 .
O5 Dy2 O5 Dy3 24.2(5) 2_655 .
Dy2 Dy2 O5 Dy3 -53.3(2) 10_557 .
Dy1 Dy2 O5 Dy3 159.68(17) 3_665 .
Dy1 Dy2 O5 Dy3 125.2(3) . .
O2 Dy1 O6 C21 106.7(10) . .
O1 Dy1 O6 C21 58.2(10) . .
O4 Dy1 O6 C21 -137.4(9) 3_665 .
O1 Dy1 O6 C21 8.4(11) 3_665 .
N2 Dy1 O6 C21 -86.7(10) . .
N3 Dy1 O6 C21 142.8(10) . .
N1 Dy1 O6 C21 -151.5(10) . .
N4 Dy1 O6 C21 -23.2(10) . .
Dy1 Dy1 O6 C21 89.9(10) 2_655 .
Dy1 Dy1 O6 C21 61.1(12) 3_665 .
Dy2 Dy1 O6 C21 28.6(10) . .
O3 Dy3 O7 C21 -129.9(10) 3_665 .
O5 Dy3 O7 C21 -75.0(11) 10_557 .
O5 Dy3 O7 C21 -65.7(10) . .
O7 Dy3 O7 C21 128.5(9) 10_557 .
O8 Dy3 O7 C21 162.4(11) . .
N5 Dy3 O7 C21 42.3(11) 10_557 .
N5 Dy3 O7 C21 21.2(9) . .
O9 Dy3 O7 C21 109.2(10) . .
C22 Dy3 O7 C21 136.3(11) . .
Dy2 Dy3 O7 C21 -104.6(10) . .
Dy2 Dy3 O7 C21 -120.5(9) 10_557 .
O3 Dy3 O8 C22 180.0 3_665 .
O5 Dy3 O8 C22 135.1(2) 10_557 .
O5 Dy3 O8 C22 -135.1(2) . .
O7 Dy3 O8 C22 79.8(3) 10_557 .
O7 Dy3 O8 C22 -79.8(3) . .
N5 Dy3 O8 C22 37.6(4) 10_557 .
N5 Dy3 O8 C22 -37.6(4) . .
O9 Dy3 O8 C22 0.0 . .
Dy2 Dy3 O8 C22 -153.475(11) . .
Dy2 Dy3 O8 C22 153.475(11) 10_557 .
O3 Dy3 O9 C22 0.0 3_665 .
O5 Dy3 O9 C22 -92.0(5) 10_557 .
O5 Dy3 O9 C22 92.0(5) . .
O7 Dy3 O9 C22 -84.0(3) 10_557 .
O7 Dy3 O9 C22 84.0(3) . .
O8 Dy3 O9 C22 0.0 . .
N5 Dy3 O9 C22 -149.0(3) 10_557 .
N5 Dy3 O9 C22 149.0(3) . .
Dy2 Dy3 O9 C22 37.40(18) . .
Dy2 Dy3 O9 C22 -37.40(18) 10_557 .
O2 Dy1 N1 C1 40.9(9) . .
O1 Dy1 N1 C1 -41.0(10) . .
O4 Dy1 N1 C1 102.0(9) 3_665 .
O6 Dy1 N1 C1 -87.6(9) . .
O1 Dy1 N1 C1 122.1(8) 3_665 .
N2 Dy1 N1 C1 -173.3(9) . .
N3 Dy1 N1 C1 -6.3(8) . .
N4 Dy1 N1 C1 -147.1(8) . .
Dy1 Dy1 N1 C1 3.3(9) 2_655 .
Dy1 Dy1 N1 C1 76.6(9) 3_665 .
Dy2 Dy1 N1 C1 -86.8(17) . .
O2 Dy1 N1 C5 -133.3(8) . .
O1 Dy1 N1 C5 144.8(7) . .
O4 Dy1 N1 C5 -72.2(8) 3_665 .
O6 Dy1 N1 C5 98.2(8) . .
O1 Dy1 N1 C5 -52.1(10) 3_665 .
N2 Dy1 N1 C5 12.5(8) . .
N3 Dy1 N1 C5 179.5(9) . .
N4 Dy1 N1 C5 38.7(9) . .
Dy1 Dy1 N1 C5 -170.9(7) 2_655 .
Dy1 Dy1 N1 C5 -97.6(8) 3_665 .
Dy2 Dy1 N1 C5 99.0(17) . .
O2 Dy1 N2 C6 70.8(10) . .
O1 Dy1 N2 C6 -146.7(7) . .
O4 Dy1 N2 C6 59.2(8) 3_665 .
O6 Dy1 N2 C6 -89.9(8) . .
O1 Dy1 N2 C6 138.1(8) 3_665 .
N3 Dy1 N2 C6 -28.0(9) . .
N1 Dy1 N2 C6 -14.0(8) . .
N4 Dy1 N2 C6 -167.9(9) . .
Dy1 Dy1 N2 C6 -145(3) 2_655 .
Dy1 Dy1 N2 C6 104.7(8) 3_665 .
Dy2 Dy1 N2 C6 174.6(7) . .
O2 Dy1 N2 C10 -100.5(9) . .
O1 Dy1 N2 C10 42.0(10) . .
O4 Dy1 N2 C10 -112.1(8) 3_665 .
O6 Dy1 N2 C10 98.8(8) . .
O1 Dy1 N2 C10 -33.2(8) 3_665 .
N3 Dy1 N2 C10 160.7(7) . .
N1 Dy1 N2 C10 174.7(9) . .
N4 Dy1 N2 C10 20.8(7) . .
Dy1 Dy1 N2 C10 44(4) 2_655 .
Dy1 Dy1 N2 C10 -66.7(8) 3_665 .
Dy2 Dy1 N2 C10 3.3(9) . .
Dy1 O4 N3 C13 160.1(8) 2_655 .
Dy1 O4 N3 Dy1 -14.4(8) 2_655 .
O2 Dy1 N3 C13 -125.8(9) . .
O1 Dy1 N3 C13 162.9(9) . .
O4 Dy1 N3 C13 -57.3(9) 3_665 .
O6 Dy1 N3 C13 83.1(9) . .
O1 Dy1 N3 C13 -142.0(8) 3_665 .
N2 Dy1 N3 C13 19.4(10) . .
N1 Dy1 N3 C13 5.5(8) . .
N4 Dy1 N3 C13 107.4(9) . .
Dy1 Dy1 N3 C13 -164.8(10) 2_655 .
Dy1 Dy1 N3 C13 -120.9(9) 3_665 .
Dy2 Dy1 N3 C13 177.0(8) . .
O2 Dy1 N3 O4 48.4(6) . .
O1 Dy1 N3 O4 -22.9(6) . .
O4 Dy1 N3 O4 116.9(7) 3_665 .
O6 Dy1 N3 O4 -102.7(7) . .
O1 Dy1 N3 O4 32.2(8) 3_665 .
N2 Dy1 N3 O4 -166.4(6) . .
N1 Dy1 N3 O4 179.6(8) . .
N4 Dy1 N3 O4 -78.5(8) . .
Dy1 Dy1 N3 O4 9.4(5) 2_655 .
Dy1 Dy1 N3 O4 53.3(7) 3_665 .
Dy2 Dy1 N3 O4 -8.8(7) . .
Dy3 O5 N4 C14 94.5(9) . .
Dy2 O5 N4 C14 -129.1(8) . .
Dy3 O5 N4 Dy1 -104.7(6) . .
Dy2 O5 N4 Dy1 31.7(7) . .
O2 Dy1 N4 C14 119.7(7) . .
O1 Dy1 N4 C14 170.3(8) . .
O4 Dy1 N4 C14 29.3(9) 3_665 .
O6 Dy1 N4 C14 -109.1(8) . .
O1 Dy1 N4 C14 95.8(8) 3_665 .
N2 Dy1 N4 C14 -24.1(7) . .
N3 Dy1 N4 C14 -133.4(8) . .
N1 Dy1 N4 C14 -50.5(9) . .
Dy1 Dy1 N4 C14 157.6(7) 2_655 .
Dy1 Dy1 N4 C14 95.2(8) 3_665 .
Dy2 Dy1 N4 C14 137.4(8) . .
O2 Dy1 N4 O5 -40.1(7) . .
O1 Dy1 N4 O5 10.5(6) . .
O4 Dy1 N4 O5 -130.5(6) 3_665 .
O6 Dy1 N4 O5 91.1(6) . .
O1 Dy1 N4 O5 -64.0(6) 3_665 .
N2 Dy1 N4 O5 176.1(7) . .
N3 Dy1 N4 O5 66.8(8) . .
N1 Dy1 N4 O5 149.7(6) . .
Dy1 Dy1 N4 O5 -2.2(7) 2_655 .
Dy1 Dy1 N4 O5 -64.6(6) 3_665 .
Dy2 Dy1 N4 O5 -22.4(5) . .
O3 Dy3 N5 C15 41.3(10) 3_665 .
O5 Dy3 N5 C15 126.4(6) 10_557 .
O5 Dy3 N5 C15 59.7(6) . .
O7 Dy3 N5 C15 -152.0(6) 10_557 .
O7 Dy3 N5 C15 -14.1(6) . .
O8 Dy3 N5 C15 -60.6(7) . .
N5 Dy3 N5 C15 -173.5(5) 10_557 .
O9 Dy3 N5 C15 -89.2(7) . .
C22 Dy3 N5 C15 -75.9(7) . .
Dy2 Dy3 N5 C15 43.2(7) . .
Dy2 Dy3 N5 C15 99.3(8) 10_557 .
O3 Dy3 N5 C19 -129.3(7) 3_665 .
O5 Dy3 N5 C19 -44.3(5) 10_557 .
O5 Dy3 N5 C19 -110.9(5) . .
O7 Dy3 N5 C19 37.3(6) 10_557 .
O7 Dy3 N5 C19 175.2(6) . .
O8 Dy3 N5 C19 128.8(5) . .
N5 Dy3 N5 C19 15.8(5) 10_557 .
O9 Dy3 N5 C19 100.1(5) . .
C22 Dy3 N5 C19 113.4(5) . .
Dy2 Dy3 N5 C19 -127.5(5) . .
Dy2 Dy3 N5 C19 -71.4(7) 10_557 .
C5 N1 C1 C2 0.6(18) . .
Dy1 N1 C1 C2 -173.7(10) . .
C5 N1 C1 C13 -178.8(10) . .
Dy1 N1 C1 C13 7.0(14) . .
N1 C1 C2 C3 2(2) . .
C13 C1 C2 C3 -179.1(15) . .
C1 C2 C3 C4 -3(3) . .
C2 C3 C4 C5 3(2) . .
C2 C3 C4 C11 -179.3(16) . .
C1 N1 C5 C4 -1.2(18) . .
Dy1 N1 C5 C4 173.0(10) . .
C1 N1 C5 C6 175.3(11) . .
Dy1 N1 C5 C6 -10.5(14) . .
C3 C4 C5 N1 0(2) . .
C11 C4 C5 N1 -178.5(13) . .
C3 C4 C5 C6 -176.8(13) . .
C11 C4 C5 C6 5(2) . .
C10 N2 C6 C5 -173.4(10) . .
Dy1 N2 C6 C5 15.0(14) . .
C10 N2 C6 C7 2.5(16) . .
Dy1 N2 C6 C7 -169.1(8) . .
N1 C5 C6 N2 -2.9(16) . .
C4 C5 C6 N2 173.8(11) . .
N1 C5 C6 C7 -178.8(10) . .
C4 C5 C6 C7 -2.1(18) . .
N2 C6 C7 C8 4.9(17) . .
C5 C6 C7 C8 -179.3(11) . .
N2 C6 C7 C12 -177.8(11) . .
C5 C6 C7 C12 -2.0(16) . .
C6 C7 C8 C9 -8.1(17) . .
C12 C7 C8 C9 174.8(12) . .
C7 C8 C9 C10 4.2(18) . .
C6 N2 C10 C9 -6.9(16) . .
Dy1 N2 C10 C9 164.6(8) . .
C6 N2 C10 C14 170.9(9) . .
Dy1 N2 C10 C14 -17.6(12) . .
C8 C9 C10 N2 3.5(18) . .
C8 C9 C10 C14 -174.1(11) . .
C3 C4 C11 C12 178.2(16) . .
C5 C4 C11 C12 -4(2) . .
C4 C11 C12 C7 -1(2) . .
C6 C7 C12 C11 3(2) . .
C8 C7 C12 C11 -179.4(14) . .
O4 N3 C13 C1 -178.6(10) . .
Dy1 N3 C13 C1 -4.3(14) . .
N1 C1 C13 N3 -1.8(17) . .
C2 C1 C13 N3 178.9(13) . .
O5 N4 C14 C10 -174.3(8) . .
Dy1 N4 C14 C10 24.8(12) . .
N2 C10 C14 N4 -4.9(13) . .
C9 C10 C14 N4 172.9(11) . .
C19 N5 C15 C16 -0.2(3) . .
Dy3 N5 C15 C16 -170.9(7) . .
C19 N5 C15 C21 179.5(4) . .
Dy3 N5 C15 C21 8.8(8) . .
N5 C15 C16 C17 0.0(3) . .
C21 C15 C16 C17 -179.7(4) . .
C15 C16 C17 C18 0.0(7) . .
C16 C17 C18 C19 0.2(9) . .
C16 C17 C18 C20 -179.9(5) . .
C17 C18 C19 C19 -173.9(7) . 10_557
C20 C18 C19 C19 6.2(9) . 10_557
C17 C18 C19 N5 -0.4(9) . .
C20 C18 C19 N5 179.7(5) . .
C15 N5 C19 C19 174.2(5) . 10_557
Dy3 N5 C19 C19 -15.3(5) . 10_557
C15 N5 C19 C18 0.4(7) . .
Dy3 N5 C19 C18 170.9(8) . .
C19 C18 C20 C20 -5.8(8) . 10_557
C17 C18 C20 C20 174.3(6) . 10_557
Dy1 O6 C21 O7 -66.4(15) . .
Dy1 O6 C21 C15 98.2(10) . .
Dy3 O7 C21 O6 140.6(11) . .
Dy3 O7 C21 C15 -24.4(11) . .
N5 C15 C21 O6 -157.4(10) . .
C16 C15 C21 O6 22.3(11) . .
N5 C15 C21 O7 9.1(10) . .
C16 C15 C21 O7 -171.2(9) . .
Dy3 O8 C22 O9 0.0 . .
Dy3 O8 C22 C23 180.0 . .
Dy3 O9 C22 O8 0.0 . .
Dy3 O9 C22 C23 180.0 . .
O3 Dy3 C22 O8 0.0 3_665 .
O5 Dy3 C22 O8 -61.5(3) 10_557 .
O5 Dy3 C22 O8 61.5(4) . .
O7 Dy3 C22 O8 -92.4(3) 10_557 .
O7 Dy3 C22 O8 92.4(3) . .
N5 Dy3 C22 O8 -148.6(3) 10_557 .
N5 Dy3 C22 O8 148.6(3) . .
O9 Dy3 C22 O8 180.0 . .
Dy2 Dy3 C22 O8 28.56(5) . .
Dy2 Dy3 C22 O8 -28.56(5) 10_557 .
O3 Dy3 C22 O9 180.0 3_665 .
O5 Dy3 C22 O9 118.5(3) 10_557 .
O5 Dy3 C22 O9 -118.5(4) . .
O7 Dy3 C22 O9 87.6(3) 10_557 .
O7 Dy3 C22 O9 -87.6(3) . .
O8 Dy3 C22 O9 180.0 . .
N5 Dy3 C22 O9 31.4(3) 10_557 .
N5 Dy3 C22 O9 -31.4(3) . .
Dy2 Dy3 C22 O9 -151.44(5) . .
Dy2 Dy3 C22 O9 151.44(5) 10_557 .
O3 Dy3 C22 C23 0.0 3_665 .
O5 Dy3 C22 C23 -61.5(3) 10_557 .
O5 Dy3 C22 C23 61.5(4) . .
O7 Dy3 C22 C23 -92.4(3) 10_557 .
O7 Dy3 C22 C23 92.4(3) . .
O8 Dy3 C22 C23 0.0 . .
N5 Dy3 C22 C23 -148.6(3) 10_557 .
N5 Dy3 C22 C23 148.6(3) . .
O9 Dy3 C22 C23 180.0 . .
Dy2 Dy3 C22 C23 28.56(5) . .
Dy2 Dy3 C22 C23 -28.56(5) 10_557 .

loop_
_platon_squeeze_void_nr
_platon_squeeze_void_average_x
_platon_squeeze_void_average_y
_platon_squeeze_void_average_z
_platon_squeeze_void_volume
_platon_squeeze_void_count_electrons
_platon_squeeze_void_content
1 0.000 0.000 -0.004 2797 457 ' '
2 -0.333 0.333 0.250 368 71 ' '
3 0.333 0.667 0.750 368 71 ' '
